data_4307234
loop_
_publ_author_name
'Richard E. Wilson'
'S. Skanthakumar'
'Ginger Sigmon'
'Peter C. Burns'
'L. Soderholm'

_publ_contact_author_address
;Chemistry Division 
Argonne National Laboratory
9700 South Cass Avenue
Argonne, Illinois 60302
;
_publ_contact_author_email ls@anl.gov
_publ_contact_author_name 'L. Soderholm'
_publ_contact_author_phone 630-252-4364
_publ_section_title
;
 Structures of Dimeric Hydrolysis Products of Thorium
;
_journal_name_full 'Inorganic Chemistry'
_journal_page_first 2368
_journal_page_last 2372
_journal_paper_doi 10.1021/ic0617691
_journal_volume 46
_journal_year 2007
_chemical_formula_sum 'H18 N6 O26 Th2'
_chemical_formula_weight 982.28
_chemical_name_systematic ?
_space_group_IT_number 14
_symmetry_cell_setting monoclinic
_symmetry_space_group_name_Hall '-P 2yn'
_symmetry_space_group_name_H-M 'P 1 21/n 1'
_atom_sites_solution_hydrogens none
_atom_sites_solution_primary direct
_atom_sites_solution_secondary difmap
_audit_creation_method SHELXL-97
_cell_angle_alpha 90.00
_cell_angle_beta 96.3800(10)
_cell_angle_gamma 90.00
_cell_formula_units_Z 2
_cell_length_a 6.9256(3)
_cell_length_b 7.2067(4)
_cell_length_c 21.5023(11)
_cell_measurement_reflns_used 4037
_cell_measurement_temperature 298
_cell_measurement_theta_max 33.68
_cell_measurement_theta_min 2.98
_cell_volume 1066.55(9)
_computing_cell_refinement 'APEX II, SAINT+ (Bruker, 2004)'
_computing_data_collection 'APEX II (Bruker, 2004)'
_computing_data_reduction 'SAINT+ (Bruker, 2004)'
_computing_molecular_graphics 'SHELXL-97 (Sheldrick, 1997)'
_computing_publication_material 'SHELXCIF-97 (Sheldrick, 1997)'
_computing_structure_refinement 'SHELXL-97 (Sheldrick, 1997)'
_computing_structure_solution 'SHELXS-97 (Sheldrick, 1990)'
_diffrn_ambient_temperature 298
_diffrn_measured_fraction_theta_full 0.949
_diffrn_measured_fraction_theta_max 0.949
_diffrn_measurement_device_type 'Bruker APEX II CCD'
_diffrn_measurement_method '0.3 wide w/exposures'
_diffrn_radiation_monochromator graphite
_diffrn_radiation_source 'fine-focus sealed tube'
_diffrn_radiation_type MoK\a
_diffrn_radiation_wavelength 0.71073
_diffrn_reflns_av_R_equivalents 0.0440
_diffrn_reflns_av_sigmaI/netI 0.0374
_diffrn_reflns_limit_h_max 10
_diffrn_reflns_limit_h_min -10
_diffrn_reflns_limit_k_max 10
_diffrn_reflns_limit_k_min -10
_diffrn_reflns_limit_l_max 32
_diffrn_reflns_limit_l_min -32
_diffrn_reflns_number 18949
_diffrn_reflns_theta_full 33.68
_diffrn_reflns_theta_max 33.68
_diffrn_reflns_theta_min 2.98
_exptl_absorpt_coefficient_mu 14.059
_exptl_absorpt_correction_T_max 0.684
_exptl_absorpt_correction_T_min 0.362
_exptl_absorpt_correction_type multi-scan
_exptl_absorpt_process_details SADABS
_exptl_crystal_colour colorless
_exptl_crystal_density_diffrn 3.059
_exptl_crystal_density_method 'not measured'
_exptl_crystal_description 'elongated plate'
_exptl_crystal_F_000 896
_exptl_crystal_size_max 0.190
_exptl_crystal_size_mid 0.055
_exptl_crystal_size_min 0.027
_refine_diff_density_max 1.292
_refine_diff_density_min -0.977
_refine_diff_density_rms 0.222
_refine_ls_extinction_method none
_refine_ls_goodness_of_fit_ref 1.008
_refine_ls_hydrogen_treatment none
_refine_ls_matrix_type full
_refine_ls_number_parameters 158
_refine_ls_number_reflns 4037
_refine_ls_number_restraints 0
_refine_ls_restrained_S_all 1.008
_refine_ls_R_factor_all 0.0397
_refine_ls_R_factor_gt 0.0261
_refine_ls_shift/su_max 0.001
_refine_ls_shift/su_mean 0.000
_refine_ls_structure_factor_coef Fsqd
_refine_ls_weighting_details 'calc w=1/[\s^2^(Fo^2^)+(0.0292P)^2^+0.6439P] where P=(Fo^2^+2Fc^2^)/3'
_refine_ls_weighting_scheme calc
_refine_ls_wR_factor_gt 0.0568
_refine_ls_wR_factor_ref 0.0612
_reflns_number_gt 3257
_reflns_number_total 4037
_reflns_threshold_expression >2sigma(I)
_cod_data_source_file ic0617691si20060918_012949_3.cif
_cod_data_source_block p21n
_cod_depositor_comments
;
 Marking attached hydrogen atoms.

 Antanas Vaitkus,
 2016-12-21
;
_cod_database_code 4307234

loop_
_symmetry_equiv_pos_as_xyz
'x, y, z'
'-x+1/2, y+1/2, -z+1/2'
'-x, -y, -z'
'x-1/2, -y-1/2, z-1/2'

loop_
_atom_site_label
_atom_site_type_symbol
_atom_site_fract_x
_atom_site_fract_y
_atom_site_fract_z
_atom_site_U_iso_or_equiv
_atom_site_adp_type
_atom_site_occupancy
_atom_site_symmetry_multiplicity
_atom_site_calc_flag
_atom_site_refinement_flags
_atom_site_disorder_assembly
_atom_site_disorder_group
_atom_site_attached_hydrogens
Th1 Th 0.960168(19) 0.612135(19) 0.082208(6) 0.01532(4) Uani 1 1 d . . . 0
O1 O 1.1412(4) 0.6051(4) -0.00498(14) 0.0209(6) Uani 1 1 d . . . 1
N1 N 1.2436(5) 0.3174(5) 0.13685(17) 0.0224(7) Uani 1 1 d . . . 0
O5 O 1.0645(5) 0.6337(5) 0.19811(15) 0.0306(8) Uani 1 1 d . . . 2
O4 O 1.2018(5) 0.8681(4) 0.09483(17) 0.0303(7) Uani 1 1 d . . . 2
O2 O 0.7096(4) 0.4584(5) 0.13833(14) 0.0247(6) Uani 1 1 d . . . 2
O9 O 0.5993(5) 0.6738(5) 0.04450(15) 0.0281(7) Uani 1 1 d . . . 0
O3 O 0.8227(5) 0.8966(4) 0.13186(17) 0.0331(8) Uani 1 1 d . . . 2
O8 O 0.7942(5) 0.8324(5) -0.00571(15) 0.0274(7) Uani 1 1 d . . . 0
N2 N 0.6197(5) 0.7833(5) -0.00002(17) 0.0226(7) Uani 1 1 d . . . 0
O7 O 1.3012(4) 0.4726(4) 0.11613(14) 0.0242(6) Uani 1 1 d . . . 0
O10 O 0.4843(5) 0.8363(5) -0.03569(17) 0.0363(8) Uani 1 1 d . . . 0
O11 O 1.3559(5) 0.2064(5) 0.16209(16) 0.0324(8) Uani 1 1 d . . . 0
O6 O 1.0619(4) 0.2911(5) 0.12846(15) 0.0276(7) Uani 1 1 d . . . 0
O12 O 1.7247(5) 0.7055(5) 0.26598(16) 0.0358(8) Uani 1 1 d . . . 0
O13 O 1.4394(6) 0.5787(6) 0.25283(19) 0.0423(9) Uani 1 1 d . . . 0
N3 N 1.5550(6) 0.6989(6) 0.23834(19) 0.0300(9) Uani 1 1 d . . . 0
O14 O 1.5044(6) 0.8124(6) 0.19598(19) 0.0424(9) Uiso 1 1 d . . . 0

loop_
_atom_site_aniso_label
_atom_site_aniso_U_11
_atom_site_aniso_U_22
_atom_site_aniso_U_33
_atom_site_aniso_U_23
_atom_site_aniso_U_13
_atom_site_aniso_U_12
Th1 0.01348(7) 0.01748(7) 0.01489(7) -0.00001(5) 0.00111(4) -0.00009(5)
O1 0.0175(13) 0.0272(16) 0.0186(14) -0.0033(12) 0.0050(11) -0.0066(11)
N1 0.0248(18) 0.0216(17) 0.0213(17) 0.0029(14) 0.0042(14) 0.0032(14)
O5 0.0267(16) 0.045(2) 0.0196(15) -0.0051(14) 0.0001(12) 0.0057(14)
O4 0.0283(17) 0.0276(18) 0.0349(18) -0.0067(14) 0.0035(14) -0.0102(13)
O2 0.0176(14) 0.0320(17) 0.0245(15) 0.0084(13) 0.0023(12) -0.0012(13)
O9 0.0235(15) 0.0320(17) 0.0291(17) 0.0057(14) 0.0040(13) -0.0009(14)
O3 0.0327(18) 0.0316(18) 0.0348(19) -0.0098(14) 0.0034(15) 0.0049(14)
O8 0.0235(15) 0.0289(16) 0.0305(17) 0.0051(14) 0.0058(13) -0.0006(13)
N2 0.0187(17) 0.0246(19) 0.0240(18) -0.0030(14) -0.0004(14) 0.0031(14)
O7 0.0216(15) 0.0226(16) 0.0284(16) 0.0064(13) 0.0030(12) 0.0004(12)
O10 0.0297(18) 0.042(2) 0.0348(19) 0.0062(16) -0.0084(15) 0.0099(16)
O11 0.0282(17) 0.0314(19) 0.0361(19) 0.0117(15) -0.0025(14) 0.0083(14)
O6 0.0170(14) 0.0303(18) 0.0349(18) 0.0067(14) 0.0005(13) -0.0024(12)
O12 0.0217(16) 0.050(2) 0.0348(19) -0.0164(17) -0.0024(14) 0.0065(15)
O13 0.0304(19) 0.059(3) 0.037(2) 0.0017(18) 0.0001(16) -0.0072(17)
N3 0.0252(19) 0.038(2) 0.026(2) -0.0106(17) 0.0026(15) 0.0039(17)

loop_
_atom_type_symbol
_atom_type_description
_atom_type_scat_dispersion_real
_atom_type_scat_dispersion_imag
_atom_type_scat_source
N N 0.0061 0.0033 'International Tables Vol C Tables 4.2.6.8 and 6.1.1.4'
O O 0.0106 0.0060 'International Tables Vol C Tables 4.2.6.8 and 6.1.1.4'
Th Th -7.2400 8.8979 'International Tables Vol C Tables 4.2.6.8 and 6.1.1.4'
H H 0.0000 0.0000 'International Tables Vol C Tables 4.2.6.8 and 6.1.1.4'

loop_
_geom_angle_atom_site_label_1
_geom_angle_atom_site_label_2
_geom_angle_atom_site_label_3
_geom_angle
_geom_angle_site_symmetry_1
_geom_angle_site_symmetry_3
_geom_angle_publ_flag
O1 Th1 O1 64.28(11) 3_765 . ?
O1 Th1 O2 82.84(10) 3_765 . ?
O1 Th1 O2 146.65(10) . . ?
O1 Th1 O4 136.18(11) 3_765 . ?
O1 Th1 O4 72.14(11) . . ?
O2 Th1 O4 140.98(11) . . ?
O1 Th1 O5 140.84(11) 3_765 . ?
O1 Th1 O5 131.68(10) . . ?
O2 Th1 O5 71.69(11) . . ?
O4 Th1 O5 74.39(12) . . ?
O1 Th1 O3 137.93(11) 3_765 . ?
O1 Th1 O3 127.23(11) . . ?
O2 Th1 O3 80.86(11) . . ?
O4 Th1 O3 68.59(12) . . ?
O5 Th1 O3 67.37(11) . . ?
O1 Th1 O9 71.78(11) 3_765 . ?
O1 Th1 O9 109.54(10) . . ?
O2 Th1 O9 61.59(10) . . ?
O4 Th1 O9 121.58(11) . . ?
O5 Th1 O9 117.48(10) . . ?
O3 Th1 O9 66.32(11) . . ?
O1 Th1 O6 73.79(10) 3_765 . ?
O1 Th1 O6 98.03(10) . . ?
O2 Th1 O6 65.73(10) . . ?
O4 Th1 O6 118.10(11) . . ?
O5 Th1 O6 68.83(11) . . ?
O3 Th1 O6 131.17(11) . . ?
O9 Th1 O6 119.23(10) . . ?
O1 Th1 O7 97.62(10) 3_765 . ?
O1 Th1 O7 70.67(10) . . ?
O2 Th1 O7 110.74(10) . . ?
O4 Th1 O7 71.11(10) . . ?
O5 Th1 O7 66.07(10) . . ?
O3 Th1 O7 124.43(11) . . ?
O9 Th1 O7 167.10(10) . . ?
O6 Th1 O7 49.06(9) . . ?
O1 Th1 O8 79.67(11) 3_765 . ?
O1 Th1 O8 70.85(10) . . ?
O2 Th1 O8 110.18(10) . . ?
O4 Th1 O8 82.29(11) . . ?
O5 Th1 O8 136.62(11) . . ?
O3 Th1 O8 70.22(11) . . ?
O9 Th1 O8 48.69(10) . . ?
O6 Th1 O8 153.44(10) . . ?
O7 Th1 O8 138.27(9) . . ?
O1 Th1 N1 86.36(10) 3_765 . ?
O1 Th1 N1 85.12(10) . . ?
O2 Th1 N1 87.51(10) . . ?
O4 Th1 N1 94.50(11) . . ?
O5 Th1 N1 63.83(10) . . ?
O3 Th1 N1 131.05(11) . . ?
O9 Th1 N1 143.50(10) . . ?
O6 Th1 N1 24.34(9) . . ?
O7 Th1 N1 24.78(9) . . ?
O8 Th1 N1 155.63(10) . . ?
O1 Th1 N2 72.92(10) 3_765 . ?
O1 Th1 N2 89.60(10) . . ?
O2 Th1 N2 85.69(10) . . ?
O4 Th1 N2 103.37(11) . . ?
O5 Th1 N2 131.83(10) . . ?
O3 Th1 N2 67.40(11) . . ?
O9 Th1 N2 24.10(10) . . ?
O6 Th1 N2 138.23(10) . . ?
O7 Th1 N2 160.27(10) . . ?
O8 Th1 N2 24.66(10) . . ?
N1 Th1 N2 158.83(10) . . ?
Th1 O1 Th1 115.72(11) 3_765 . ?
O11 N1 O6 123.2(4) . . ?
O11 N1 O7 121.7(4) . . ?
O6 N1 O7 115.1(3) . . ?
O11 N1 Th1 175.8(3) . . ?
O6 N1 Th1 57.3(2) . . ?
O7 N1 Th1 57.93(19) . . ?
N2 O9 Th1 99.2(2) . . ?
N2 O8 Th1 96.1(2) . . ?
O10 N2 O9 122.5(4) . . ?
O10 N2 O8 121.9(4) . . ?
O9 N2 O8 115.6(3) . . ?
O10 N2 Th1 174.0(3) . . ?
O9 N2 Th1 56.7(2) . . ?
O8 N2 Th1 59.2(2) . . ?
N1 O7 Th1 97.3(2) . . ?
N1 O6 Th1 98.3(2) . . ?
O13 N3 O14 120.3(4) . . ?
O13 N3 O12 120.2(4) . . ?
O14 N3 O12 119.5(4) . . ?

loop_
_geom_bond_atom_site_label_1
_geom_bond_atom_site_label_2
_geom_bond_distance
_geom_bond_site_symmetry_2
_geom_bond_publ_flag
Th1 O1 2.333(3) 3_765 ?
Th1 O1 2.369(3) . ?
Th1 O2 2.482(3) . ?
Th1 O4 2.485(3) . ?
Th1 O5 2.521(3) . ?
Th1 O3 2.544(3) . ?
Th1 O9 2.579(3) . ?
Th1 O6 2.585(3) . ?
Th1 O7 2.596(3) . ?
Th1 O8 2.633(3) . ?
Th1 N1 3.039(4) . ?
Th1 N2 3.047(4) . ?
O1 Th1 2.333(3) 3_765 ?
N1 O11 1.202(5) . ?
N1 O6 1.266(5) . ?
N1 O7 1.284(5) . ?
O9 N2 1.261(5) . ?
O8 N2 1.278(5) . ?
N2 O10 1.205(5) . ?
O12 N3 1.258(5) . ?
O13 N3 1.243(6) . ?
N3 O14 1.245(6) . ?
